data_4067120
loop_
_publ_author_name
'Dureen, Meghan A.'
'Brown, Christopher C.'
'Stephan, Douglas W.'

_publ_section_title
;
 Addition of Enamines or Pyrroles and B(C6F5)3&#x201C;Frustrated Lewis
 Pairs&#x201D; to Alkynes
;
_journal_issue 23
_journal_name_full Organometallics
_journal_page_first 6422
_journal_paper_doi 10.1021/om1008346
_journal_volume 29
_journal_year 2010
_chemical_formula_sum 'C44 H42 B Cl2 F15 N P'
_chemical_formula_weight 982.47
_space_group_IT_number 14
_symmetry_cell_setting monoclinic
_symmetry_space_group_name_Hall '-P 2yn'
_symmetry_space_group_name_H-M 'P 1 21/n 1'
_atom_sites_solution_hydrogens geom
_atom_sites_solution_primary direct
_atom_sites_solution_secondary difmap
_audit_creation_method SHELXL-97
_cell_angle_alpha 90.00
_cell_angle_beta 103.2280(10)
_cell_angle_gamma 90.00
_cell_formula_units_Z 4
_cell_length_a 12.4988(3)
_cell_length_b 14.4454(4)
_cell_length_c 24.9410(6)
_cell_measurement_reflns_used 8372
_cell_measurement_temperature 150(2)
_cell_measurement_theta_max 29.01
_cell_measurement_theta_min 2.48
_cell_volume 4383.62(19)
_computing_cell_refinement 'Bruker SAINT'
_computing_data_collection 'Bruker APEX2'
_computing_data_reduction 'Bruker SAINT'
_computing_molecular_graphics 'Bruker SHELXTL'
_computing_publication_material 'Bruker SHELXTL'
_computing_structure_refinement 'SHELXL-97 (Sheldrick, 2008)'
_computing_structure_solution 'SHELXS-97 (Sheldrick, 2008)'
_diffrn_ambient_temperature 150(2)
_diffrn_measured_fraction_theta_full 0.994
_diffrn_measured_fraction_theta_max 0.994
_diffrn_measurement_device_type 'Bruker APEX-II CCD'
_diffrn_measurement_method '\f and \w scans'
_diffrn_radiation_monochromator graphite
_diffrn_radiation_source 'fine-focus sealed tube'
_diffrn_radiation_type MoK\a
_diffrn_radiation_wavelength 0.71073
_diffrn_reflns_av_R_equivalents 0.0460
_diffrn_reflns_av_sigmaI/netI 0.0535
_diffrn_reflns_limit_h_max 17
_diffrn_reflns_limit_h_min -18
_diffrn_reflns_limit_k_max 21
_diffrn_reflns_limit_k_min -21
_diffrn_reflns_limit_l_max 36
_diffrn_reflns_limit_l_min -36
_diffrn_reflns_number 52010
_diffrn_reflns_theta_full 31.73
_diffrn_reflns_theta_max 31.73
_diffrn_reflns_theta_min 1.64
_exptl_absorpt_coefficient_mu 0.283
_exptl_absorpt_correction_T_max 0.9723
_exptl_absorpt_correction_T_min 0.8978
_exptl_absorpt_correction_type multi-scan
_exptl_absorpt_process_details SADABS
_exptl_crystal_colour colourless
_exptl_crystal_density_diffrn 1.489
_exptl_crystal_density_method 'not measured'
_exptl_crystal_description block
_exptl_crystal_F_000 2008
_exptl_crystal_size_max 0.39
_exptl_crystal_size_mid 0.18
_exptl_crystal_size_min 0.10
_refine_diff_density_max 2.370
_refine_diff_density_min -1.691
_refine_diff_density_rms 0.083
_refine_ls_extinction_method none
_refine_ls_goodness_of_fit_ref 1.038
_refine_ls_hydrogen_treatment mixed
_refine_ls_matrix_type full
_refine_ls_number_parameters 591
_refine_ls_number_reflns 14811
_refine_ls_number_restraints 0
_refine_ls_restrained_S_all 1.038
_refine_ls_R_factor_all 0.1039
_refine_ls_R_factor_gt 0.0623
_refine_ls_shift/su_max 0.001
_refine_ls_shift/su_mean 0.000
_refine_ls_structure_factor_coef Fsqd
_refine_ls_weighting_details 'calc w=1/[\s^2^(Fo^2^)+(0.0850P)^2^+3.5264P] where P=(Fo^2^+2Fc^2^)/3'
_refine_ls_weighting_scheme calc
_refine_ls_wR_factor_gt 0.1615
_refine_ls_wR_factor_ref 0.1854
_reflns_number_gt 9553
_reflns_number_total 14811
_reflns_threshold_expression >2sigma(I)
_cod_data_source_file om1008346_si_002.cif
_cod_data_source_block '[tBu3PH][MeNC4H3C(Ph)CH(B(C6F5)3]'
_cod_depositor_comments
;
The following automatic conversions were performed:

'_symmetry_cell_setting' value 'Monoclinic' changed to 'monoclinic'
according to /home/saulius/struct/CIF-dictionaries/cif_core.dic
dictionary named 'cif_core.dic' version 2.4.1 from 2010-06-29.

Automatic conversion script
Id: cif_fix_values 1715 2011-07-08 13:25:40Z adriana 
;
_cod_original_sg_symbol_H-M P2(1)/n
_cod_database_code 4067120

loop_
_symmetry_equiv_pos_as_xyz
'x, y, z'
'-x+1/2, y+1/2, -z+1/2'
'-x, -y, -z'
'x-1/2, -y-1/2, z-1/2'

loop_
_atom_site_label
_atom_site_type_symbol
_atom_site_fract_x
_atom_site_fract_y
_atom_site_fract_z
_atom_site_U_iso_or_equiv
_atom_site_adp_type
_atom_site_occupancy
_atom_site_symmetry_multiplicity
_atom_site_calc_flag
_atom_site_refinement_flags
Cl1 Cl 0.43949(9) 0.13768(8) -0.00110(4) 0.0633(3) Uani 1 1 d .
Cl2 Cl 0.24599(12) 0.20937(15) 0.02700(6) 0.1147(6) Uani 1 1 d .
P1 P 0.18422(4) 0.73229(4) 0.11036(2) 0.01998(12) Uani 1 1 d .
F1 F 0.05876(10) 0.37914(9) 0.85850(5) 0.0214(3) Uani 1 1 d .
F2 F 0.11978(11) 0.48962(10) 0.94460(6) 0.0266(3) Uani 1 1 d .
F3 F 0.33132(12) 0.49093(11) 1.00481(6) 0.0308(3) Uani 1 1 d .
F4 F 0.48254(11) 0.37830(11) 0.97469(5) 0.0277(3) Uani 1 1 d .
F5 F 0.42439(10) 0.26416(9) 0.89009(5) 0.0220(3) Uani 1 1 d .
F6 F 0.02629(11) 0.10056(9) 0.77531(6) 0.0257(3) Uani 1 1 d .
F7 F -0.15946(12) 0.13513(12) 0.70352(7) 0.0391(4) Uani 1 1 d .
F8 F -0.20765(12) 0.30996(14) 0.66276(7) 0.0439(4) Uani 1 1 d .
F9 F -0.05982(12) 0.44803(11) 0.69436(6) 0.0337(3) Uani 1 1 d .
F10 F 0.13429(11) 0.41377(9) 0.76233(6) 0.0242(3) Uani 1 1 d .
F11 F 0.39297(10) 0.09241(9) 0.81941(5) 0.0223(3) Uani 1 1 d .
F12 F 0.41406(12) -0.05913(10) 0.87968(6) 0.0331(3) Uani 1 1 d .
F13 F 0.26952(15) -0.09902(11) 0.94359(7) 0.0401(4) Uani 1 1 d .
F14 F 0.09945(14) 0.01928(11) 0.94409(7) 0.0389(4) Uani 1 1 d .
F15 F 0.07656(11) 0.17401(9) 0.88429(6) 0.0246(3) Uani 1 1 d .
N1 N 0.45825(18) 0.22206(17) 0.67501(9) 0.0324(5) Uani 1 1 d .
B1 B 0.21521(18) 0.24201(15) 0.81443(9) 0.0144(4) Uani 1 1 d .
C1 C 0.30541(16) 0.26268(14) 0.77779(8) 0.0157(4) Uani 1 1 d .
H101 H 0.3679 0.2964 0.7968 0.019 Uiso 1 1 calc R
C2 C 0.30721(17) 0.24059(14) 0.72565(8) 0.0167(4) Uani 1 1 d .
C3 C 0.22294(17) 0.18336(15) 0.68786(8) 0.0177(4) Uani 1 1 d .
C4 C 0.19285(18) 0.09506(15) 0.70183(9) 0.0212(4) Uani 1 1 d .
H4 H 0.2263 0.0697 0.7368 0.025 Uiso 1 1 calc R
C5 C 0.11461(19) 0.04394(17) 0.66517(10) 0.0257(5) Uani 1 1 d .
H5 H 0.0949 -0.0161 0.6752 0.031 Uiso 1 1 calc R
C6 C 0.0653(2) 0.08014(19) 0.61407(10) 0.0298(5) Uani 1 1 d .
H6 H 0.0108 0.0456 0.5893 0.036 Uiso 1 1 calc R
C7 C 0.0957(2) 0.1668(2) 0.59926(10) 0.0357(6) Uani 1 1 d .
H7 H 0.0626 0.1917 0.5641 0.043 Uiso 1 1 calc R
C8 C 0.1748(2) 0.21765(17) 0.63591(10) 0.0284(5) Uani 1 1 d .
H8 H 0.1962 0.2767 0.6252 0.034 Uiso 1 1 calc R
C9 C 0.39600(18) 0.27740(16) 0.70117(9) 0.0216(4) Uani 1 1 d .
C10 C 0.4340(2) 0.36639(19) 0.69954(11) 0.0321(5) Uani 1 1 d .
H10 H 0.4071 0.4196 0.7145 0.039 Uiso 1 1 calc R
C11 C 0.5205(2) 0.3644(3) 0.67147(12) 0.0447(8) Uani 1 1 d .
H11 H 0.5619 0.4161 0.6641 0.054 Uiso 1 1 calc R
C12 C 0.5334(2) 0.2755(3) 0.65713(12) 0.0445(8) Uani 1 1 d .
H12 H 0.5858 0.2539 0.6379 0.053 Uiso 1 1 calc R
C13 C 0.4534(3) 0.1223(2) 0.67155(15) 0.0484(8) Uani 1 1 d .
H13A H 0.3874 0.1036 0.6443 0.073 Uiso 1 1 calc R
H13B H 0.4508 0.0966 0.7076 0.073 Uiso 1 1 calc R
H13C H 0.5188 0.0990 0.6605 0.073 Uiso 1 1 calc R
C14 C 0.23934(16) 0.31677(14) 0.86683(8) 0.0151(3) Uani 1 1 d .
C15 C 0.16661(16) 0.37608(14) 0.88463(8) 0.0167(4) Uani 1 1 d .
C16 C 0.19511(17) 0.43422(15) 0.92976(9) 0.0189(4) Uani 1 1 d .
C17 C 0.30213(18) 0.43533(15) 0.96057(8) 0.0210(4) Uani 1 1 d .
C18 C 0.37759(17) 0.37818(15) 0.94535(8) 0.0191(4) Uani 1 1 d .
C19 C 0.34522(16) 0.32091(14) 0.90040(8) 0.0166(4) Uani 1 1 d .
C20 C 0.09168(16) 0.25578(14) 0.77373(8) 0.0158(4) Uani 1 1 d .
C21 C 0.01174(17) 0.18837(15) 0.75648(8) 0.0187(4) Uani 1 1 d .
C22 C -0.08695(18) 0.20483(17) 0.71894(9) 0.0246(5) Uani 1 1 d .
C23 C -0.11074(18) 0.2914(2) 0.69797(9) 0.0273(5) Uani 1 1 d .
C24 C -0.03513(18) 0.36170(17) 0.71366(9) 0.0228(4) Uani 1 1 d .
C25 C 0.06354(16) 0.34199(14) 0.74970(8) 0.0172(4) Uani 1 1 d .
C26 C 0.23085(16) 0.14127(14) 0.84688(8) 0.0155(4) Uani 1 1 d .
C27 C 0.31556(16) 0.07851(14) 0.84847(8) 0.0168(4) Uani 1 1 d .
C28 C 0.32911(18) -0.00185(15) 0.87982(9) 0.0212(4) Uani 1 1 d .
C29 C 0.2567(2) -0.02245(16) 0.91221(10) 0.0256(5) Uani 1 1 d .
C30 C 0.17124(19) 0.03766(16) 0.91256(10) 0.0247(5) Uani 1 1 d .
C31 C 0.16168(17) 0.11686(15) 0.88102(9) 0.0194(4) Uani 1 1 d .
C32 C 0.26823(19) 0.83533(17) 0.14012(11) 0.0289(5) Uani 1 1 d .
C33 C 0.3526(2) 0.86080(19) 0.10599(13) 0.0359(6) Uani 1 1 d .
H33A H 0.3980 0.9126 0.1236 0.054 Uiso 1 1 calc R
H33B H 0.3138 0.8787 0.0687 0.054 Uiso 1 1 calc R
H33C H 0.3996 0.8072 0.1040 0.054 Uiso 1 1 calc R
C34 C 0.3290(3) 0.8184(2) 0.20030(12) 0.0429(7) Uani 1 1 d .
H34A H 0.3707 0.8739 0.2148 0.064 Uiso 1 1 calc R
H34B H 0.3794 0.7660 0.2020 0.064 Uiso 1 1 calc R
H34C H 0.2754 0.8045 0.2224 0.064 Uiso 1 1 calc R
C35 C 0.1892(2) 0.91719(19) 0.14119(13) 0.0376(6) Uani 1 1 d .
H35A H 0.1378 0.9009 0.1640 0.056 Uiso 1 1 calc R
H35B H 0.1480 0.9307 0.1036 0.056 Uiso 1 1 calc R
H35C H 0.2316 0.9719 0.1566 0.056 Uiso 1 1 calc R
C36 C 0.24536(19) 0.61809(17) 0.13661(10) 0.0253(5) Uani 1 1 d .
C37 C 0.2353(2) 0.6069(2) 0.19662(11) 0.0351(6) Uani 1 1 d .
H37A H 0.1589 0.6170 0.1987 0.053 Uiso 1 1 calc R
H37B H 0.2828 0.6522 0.2199 0.053 Uiso 1 1 calc R
H37C H 0.2580 0.5442 0.2095 0.053 Uiso 1 1 calc R
C38 C 0.3659(2) 0.6107(2) 0.13242(12) 0.0345(6) Uani 1 1 d .
H38A H 0.3938 0.5487 0.1439 0.052 Uiso 1 1 calc R
H38B H 0.4099 0.6571 0.1565 0.052 Uiso 1 1 calc R
H38C H 0.3706 0.6216 0.0943 0.052 Uiso 1 1 calc R
C39 C 0.1803(2) 0.53771(17) 0.10380(11) 0.0286(5) Uani 1 1 d .
H39A H 0.1857 0.5414 0.0653 0.043 Uiso 1 1 calc R
H39B H 0.1030 0.5420 0.1057 0.043 Uiso 1 1 calc R
H39C H 0.2109 0.4786 0.1196 0.043 Uiso 1 1 calc R
C40 C 0.12999(19) 0.73854(16) 0.03388(9) 0.0226(4) Uani 1 1 d .
C41 C 0.2169(2) 0.70837(18) 0.00261(11) 0.0306(5) Uani 1 1 d .
H41A H 0.1868 0.7147 -0.0371 0.046 Uiso 1 1 calc R
H41B H 0.2371 0.6436 0.0114 0.046 Uiso 1 1 calc R
H41C H 0.2822 0.7476 0.0136 0.046 Uiso 1 1 calc R
C42 C 0.0271(2) 0.67678(19) 0.01796(11) 0.0312(5) Uani 1 1 d .
H42A H -0.0254 0.6943 0.0399 0.047 Uiso 1 1 calc R
H42B H 0.0483 0.6118 0.0250 0.047 Uiso 1 1 calc R
H42C H -0.0069 0.6850 -0.0212 0.047 Uiso 1 1 calc R
C43 C 0.0916(2) 0.83735(17) 0.01643(11) 0.0292(5) Uani 1 1 d .
H43A H 0.0584 0.8385 -0.0232 0.044 Uiso 1 1 calc R
H43B H 0.1547 0.8794 0.0245 0.044 Uiso 1 1 calc R
H43C H 0.0372 0.8572 0.0368 0.044 Uiso 1 1 calc R
C44 C 0.3704(3) 0.1539(4) 0.05154(16) 0.0668(11) Uani 1 1 d .
H44A H 0.3572 0.0931 0.0672 0.080 Uiso 1 1 calc R
H44B H 0.4165 0.1914 0.0813 0.080 Uiso 1 1 calc R
H100 H 0.100(2) 0.7367(18) 0.1291(11) 0.021(7) Uiso 1 1 d .

loop_
_atom_site_aniso_label
_atom_site_aniso_U_11
_atom_site_aniso_U_22
_atom_site_aniso_U_33
_atom_site_aniso_U_23
_atom_site_aniso_U_13
_atom_site_aniso_U_12
Cl1 0.0790(7) 0.0698(6) 0.0374(4) -0.0046(4) 0.0057(4) -0.0002(5)
Cl2 0.0867(9) 0.1857(17) 0.0669(7) 0.0217(9) 0.0079(7) 0.0569(11)
P1 0.0154(2) 0.0211(3) 0.0248(3) -0.0011(2) 0.0073(2) 0.0020(2)
F1 0.0123(5) 0.0265(7) 0.0244(6) -0.0043(5) 0.0023(5) 0.0029(5)
F2 0.0246(7) 0.0250(7) 0.0317(7) -0.0089(6) 0.0099(5) 0.0044(5)
F3 0.0317(7) 0.0332(8) 0.0252(7) -0.0149(6) 0.0018(6) -0.0012(6)
F4 0.0175(6) 0.0395(8) 0.0220(6) -0.0050(6) -0.0041(5) 0.0000(6)
F5 0.0157(6) 0.0292(7) 0.0203(6) -0.0024(5) 0.0026(5) 0.0065(5)
F6 0.0262(7) 0.0176(6) 0.0326(7) -0.0006(5) 0.0053(5) -0.0053(5)
F7 0.0255(8) 0.0460(10) 0.0414(9) -0.0080(7) -0.0014(6) -0.0179(7)
F8 0.0175(7) 0.0695(12) 0.0382(9) 0.0137(8) -0.0072(6) -0.0007(7)
F9 0.0277(7) 0.0354(8) 0.0375(8) 0.0182(6) 0.0062(6) 0.0108(6)
F10 0.0237(6) 0.0175(6) 0.0300(7) 0.0036(5) 0.0030(5) -0.0032(5)
F11 0.0180(6) 0.0257(7) 0.0262(6) 0.0050(5) 0.0114(5) 0.0055(5)
F12 0.0358(8) 0.0291(8) 0.0396(8) 0.0123(6) 0.0195(7) 0.0197(6)
F13 0.0564(10) 0.0254(8) 0.0479(9) 0.0204(7) 0.0317(8) 0.0176(7)
F14 0.0472(9) 0.0299(8) 0.0527(10) 0.0175(7) 0.0385(8) 0.0115(7)
F15 0.0227(6) 0.0217(6) 0.0340(7) 0.0058(5) 0.0161(5) 0.0067(5)
N1 0.0251(10) 0.0447(13) 0.0319(11) -0.0069(9) 0.0158(9) -0.0036(9)
B1 0.0147(9) 0.0143(9) 0.0146(9) -0.0003(7) 0.0040(7) -0.0002(7)
C1 0.0147(9) 0.0151(8) 0.0168(8) 0.0000(7) 0.0025(7) -0.0013(7)
C2 0.0170(9) 0.0163(9) 0.0172(9) 0.0000(7) 0.0045(7) -0.0014(7)
C3 0.0169(9) 0.0201(10) 0.0171(9) -0.0035(7) 0.0064(7) -0.0006(7)
C4 0.0234(10) 0.0200(10) 0.0196(9) -0.0013(8) 0.0038(8) -0.0023(8)
C5 0.0253(11) 0.0233(11) 0.0286(11) -0.0047(9) 0.0063(9) -0.0051(9)
C6 0.0276(12) 0.0343(13) 0.0245(11) -0.0109(10) -0.0002(9) -0.0026(10)
C7 0.0428(15) 0.0359(14) 0.0216(11) -0.0019(10) -0.0067(10) -0.0019(12)
C8 0.0367(13) 0.0242(11) 0.0217(10) 0.0008(9) 0.0013(9) -0.0038(10)
C9 0.0184(10) 0.0281(11) 0.0191(9) 0.0010(8) 0.0062(8) -0.0021(8)
C10 0.0298(13) 0.0337(13) 0.0341(13) 0.0038(10) 0.0099(10) -0.0092(10)
C11 0.0345(15) 0.063(2) 0.0398(15) 0.0077(14) 0.0145(12) -0.0232(14)
C12 0.0279(13) 0.077(2) 0.0347(14) -0.0029(14) 0.0191(11) -0.0135(14)
C13 0.0358(15) 0.0480(18) 0.066(2) -0.0245(16) 0.0205(15) 0.0014(13)
C14 0.0145(8) 0.0162(9) 0.0151(8) 0.0011(7) 0.0050(7) 0.0005(7)
C15 0.0138(9) 0.0180(9) 0.0183(9) -0.0001(7) 0.0034(7) -0.0001(7)
C16 0.0192(9) 0.0183(9) 0.0203(9) -0.0023(7) 0.0070(8) 0.0019(7)
C17 0.0248(10) 0.0212(10) 0.0162(9) -0.0043(7) 0.0031(8) -0.0018(8)
C18 0.0157(9) 0.0231(10) 0.0170(9) 0.0008(7) 0.0003(7) -0.0007(7)
C19 0.0154(9) 0.0196(9) 0.0154(8) 0.0012(7) 0.0046(7) 0.0030(7)
C20 0.0147(8) 0.0176(9) 0.0156(8) -0.0007(7) 0.0044(7) -0.0010(7)
C21 0.0166(9) 0.0202(10) 0.0198(9) -0.0019(7) 0.0051(7) -0.0019(7)
C22 0.0166(10) 0.0328(12) 0.0241(10) -0.0065(9) 0.0041(8) -0.0087(9)
C23 0.0137(9) 0.0463(15) 0.0202(10) 0.0047(9) 0.0003(8) 0.0013(9)
C24 0.0184(10) 0.0288(11) 0.0219(10) 0.0074(8) 0.0060(8) 0.0048(8)
C25 0.0156(9) 0.0198(9) 0.0166(9) 0.0005(7) 0.0042(7) -0.0008(7)
C26 0.0159(9) 0.0147(9) 0.0157(8) -0.0008(7) 0.0034(7) 0.0006(7)
C27 0.0170(9) 0.0188(9) 0.0160(8) 0.0000(7) 0.0066(7) 0.0009(7)
C28 0.0216(10) 0.0198(10) 0.0243(10) 0.0022(8) 0.0093(8) 0.0076(8)
C29 0.0354(12) 0.0178(10) 0.0273(11) 0.0076(8) 0.0145(10) 0.0058(9)
C30 0.0274(11) 0.0225(11) 0.0290(11) 0.0061(9) 0.0166(9) 0.0024(9)
C31 0.0189(9) 0.0172(9) 0.0239(10) 0.0008(8) 0.0089(8) 0.0049(7)
C32 0.0214(11) 0.0258(12) 0.0399(13) -0.0095(10) 0.0077(10) -0.0021(9)
C33 0.0210(11) 0.0301(13) 0.0585(18) -0.0069(12) 0.0132(11) -0.0044(10)
C34 0.0384(15) 0.0448(17) 0.0404(15) -0.0140(13) -0.0015(12) -0.0038(13)
C35 0.0296(13) 0.0284(13) 0.0566(17) -0.0152(12) 0.0137(12) -0.0014(10)
C36 0.0207(10) 0.0268(11) 0.0298(11) 0.0040(9) 0.0087(9) 0.0050(8)
C37 0.0355(14) 0.0417(15) 0.0292(12) 0.0087(11) 0.0098(10) 0.0076(11)
C38 0.0207(11) 0.0356(14) 0.0490(16) 0.0042(12) 0.0120(11) 0.0088(10)
C39 0.0298(12) 0.0227(11) 0.0363(13) 0.0050(9) 0.0137(10) 0.0027(9)
C40 0.0234(10) 0.0217(10) 0.0245(10) 0.0031(8) 0.0092(8) 0.0016(8)
C41 0.0388(14) 0.0262(12) 0.0323(12) 0.0002(9) 0.0194(11) 0.0023(10)
C42 0.0302(12) 0.0309(13) 0.0298(12) 0.0018(10) 0.0017(10) -0.0060(10)
C43 0.0303(12) 0.0260(12) 0.0335(12) 0.0061(10) 0.0118(10) 0.0055(9)
C44 0.055(2) 0.096(3) 0.047(2) 0.022(2) 0.0081(17) 0.012(2)

loop_
_atom_type_symbol
_atom_type_description
_atom_type_scat_dispersion_real
_atom_type_scat_dispersion_imag
_atom_type_scat_source
C C 0.0033 0.0016 'International Tables Vol C Tables 4.2.6.8 and 6.1.1.4'
H H 0.0000 0.0000 'International Tables Vol C Tables 4.2.6.8 and 6.1.1.4'
N N 0.0061 0.0033 'International Tables Vol C Tables 4.2.6.8 and 6.1.1.4'
B B 0.0013 0.0007 'International Tables Vol C Tables 4.2.6.8 and 6.1.1.4'
F F 0.0171 0.0103 'International Tables Vol C Tables 4.2.6.8 and 6.1.1.4'
P P 0.1023 0.0942 'International Tables Vol C Tables 4.2.6.8 and 6.1.1.4'
Cl Cl 0.1484 0.1585 'International Tables Vol C Tables 4.2.6.8 and 6.1.1.4'

loop_
_geom_angle_atom_site_label_1
_geom_angle_atom_site_label_2
_geom_angle_atom_site_label_3
_geom_angle
C36 P1 C32 114.49(11)
C36 P1 C40 114.95(11)
C32 P1 C40 113.83(11)
C36 P1 H100 103.1(12)
C32 P1 H100 104.8(12)
C40 P1 H100 103.8(12)
C12 N1 C9 109.3(2)
C12 N1 C13 124.5(3)
C9 N1 C13 125.9(2)
C1 B1 C20 107.56(15)
C1 B1 C26 114.53(16)
C20 B1 C26 113.27(16)
C1 B1 C14 107.21(16)
C20 B1 C14 112.26(16)
C26 B1 C14 101.88(15)
C2 C1 B1 131.64(18)
C2 C1 H101 114.2
B1 C1 H101 114.2
C1 C2 C9 119.55(19)
C1 C2 C3 125.24(19)
C9 C2 C3 115.17(17)
C8 C3 C4 118.3(2)
C8 C3 C2 118.96(19)
C4 C3 C2 122.67(19)
C5 C4 C3 120.7(2)
C5 C4 H4 119.6
C3 C4 H4 119.6
C6 C5 C4 120.2(2)
C6 C5 H5 119.9
C4 C5 H5 119.9
C7 C6 C5 119.7(2)
C7 C6 H6 120.1
C5 C6 H6 120.1
C6 C7 C8 119.9(2)
C6 C7 H7 120.0
C8 C7 H7 120.0
C3 C8 C7 121.0(2)
C3 C8 H8 119.5
C7 C8 H8 119.5
C10 C9 N1 107.0(2)
C10 C9 C2 130.1(2)
N1 C9 C2 122.9(2)
C9 C10 C11 107.7(3)
C9 C10 H10 126.2
C11 C10 H10 126.2
C12 C11 C10 107.5(3)
C12 C11 H11 126.3
C10 C11 H11 126.3
C11 C12 N1 108.5(3)
C11 C12 H12 125.7
N1 C12 H12 125.7
N1 C13 H13A 109.5
N1 C13 H13B 109.5
H13A C13 H13B 109.5
N1 C13 H13C 109.5
H13A C13 H13C 109.5
H13B C13 H13C 109.5
C15 C14 C19 112.37(18)
C15 C14 B1 129.28(17)
C19 C14 B1 118.30(17)
F1 C15 C16 114.41(17)
F1 C15 C14 121.04(17)
C16 C15 C14 124.53(18)
F2 C16 C17 119.19(18)
F2 C16 C15 121.10(18)
C17 C16 C15 119.70(19)
F3 C17 C18 120.79(19)
F3 C17 C16 120.6(2)
C18 C17 C16 118.61(19)
F4 C18 C17 119.65(19)
F4 C18 C19 120.71(19)
C17 C18 C19 119.64(19)
F5 C19 C18 115.27(17)
F5 C19 C14 119.59(18)
C18 C19 C14 125.13(19)
C21 C20 C25 113.60(18)
C21 C20 B1 127.53(18)
C25 C20 B1 118.70(17)
F6 C21 C22 115.07(19)
F6 C21 C20 121.33(18)
C22 C21 C20 123.6(2)
F7 C22 C23 120.1(2)
F7 C22 C21 120.0(2)
C23 C22 C21 119.9(2)
F8 C23 C22 121.1(2)
F8 C23 C24 119.5(2)
C22 C23 C24 119.4(2)
F9 C24 C25 121.4(2)
F9 C24 C23 119.6(2)
C25 C24 C23 119.0(2)
F10 C25 C24 115.66(19)
F10 C25 C20 119.89(17)
C24 C25 C20 124.4(2)
C27 C26 C31 113.21(18)
C27 C26 B1 126.33(18)
C31 C26 B1 120.14(17)
F11 C27 C26 121.56(18)
F11 C27 C28 114.63(17)
C26 C27 C28 123.80(19)
F12 C28 C29 119.56(19)
F12 C28 C27 120.46(19)
C29 C28 C27 119.97(19)
F13 C29 C28 120.9(2)
F13 C29 C30 120.3(2)
C28 C29 C30 118.8(2)
F14 C30 C31 120.9(2)
F14 C30 C29 120.0(2)
C31 C30 C29 119.0(2)
F15 C31 C30 115.81(18)
F15 C31 C26 119.08(18)
C30 C31 C26 125.12(19)
C34 C32 C33 109.2(2)
C34 C32 C35 106.2(2)
C33 C32 C35 110.3(2)
C34 C32 P1 111.5(2)
C33 C32 P1 111.25(17)
C35 C32 P1 108.18(17)
C32 C33 H33A 109.5
C32 C33 H33B 109.5
H33A C33 H33B 109.5
C32 C33 H33C 109.5
H33A C33 H33C 109.5
H33B C33 H33C 109.5
C32 C34 H34A 109.5
C32 C34 H34B 109.5
H34A C34 H34B 109.5
C32 C34 H34C 109.5
H34A C34 H34C 109.5
H34B C34 H34C 109.5
C32 C35 H35A 109.5
C32 C35 H35B 109.5
H35A C35 H35B 109.5
C32 C35 H35C 109.5
H35A C35 H35C 109.5
H35B C35 H35C 109.5
C38 C36 C37 111.0(2)
C38 C36 C39 108.5(2)
C37 C36 C39 106.7(2)
C38 C36 P1 111.43(17)
C37 C36 P1 108.39(17)
C39 C36 P1 110.78(16)
C36 C37 H37A 109.5
C36 C37 H37B 109.5
H37A C37 H37B 109.5
C36 C37 H37C 109.5
H37A C37 H37C 109.5
H37B C37 H37C 109.5
C36 C38 H38A 109.5
C36 C38 H38B 109.5
H38A C38 H38B 109.5
C36 C38 H38C 109.5
H38A C38 H38C 109.5
H38B C38 H38C 109.5
C36 C39 H39A 109.5
C36 C39 H39B 109.5
H39A C39 H39B 109.5
C36 C39 H39C 109.5
H39A C39 H39C 109.5
H39B C39 H39C 109.5
C43 C40 C41 109.31(19)
C43 C40 C42 106.1(2)
C41 C40 C42 110.5(2)
C43 C40 P1 110.46(16)
C41 C40 P1 111.68(17)
C42 C40 P1 108.69(16)
C40 C41 H41A 109.5
C40 C41 H41B 109.5
H41A C41 H41B 109.5
C40 C41 H41C 109.5
H41A C41 H41C 109.5
H41B C41 H41C 109.5
C40 C42 H42A 109.5
C40 C42 H42B 109.5
H42A C42 H42B 109.5
C40 C42 H42C 109.5
H42A C42 H42C 109.5
H42B C42 H42C 109.5
C40 C43 H43A 109.5
C40 C43 H43B 109.5
H43A C43 H43B 109.5
C40 C43 H43C 109.5
H43A C43 H43C 109.5
H43B C43 H43C 109.5
Cl2 C44 Cl1 110.8(2)
Cl2 C44 H44A 109.5
Cl1 C44 H44A 109.5
Cl2 C44 H44B 109.5
Cl1 C44 H44B 109.5
H44A C44 H44B 108.1

loop_
_geom_bond_atom_site_label_1
_geom_bond_atom_site_label_2
_geom_bond_distance
Cl1 C44 1.745(4)
Cl2 C44 1.732(4)
P1 C36 1.872(2)
P1 C32 1.874(2)
P1 C40 1.875(2)
P1 H100 1.25(3)
F1 C15 1.357(2)
F2 C16 1.350(2)
F3 C17 1.346(2)
F4 C18 1.348(2)
F5 C19 1.354(2)
F6 C21 1.350(3)
F7 C22 1.350(3)
F8 C23 1.350(3)
F9 C24 1.347(3)
F10 C25 1.352(2)
F11 C27 1.350(2)
F12 C28 1.347(2)
F13 C29 1.343(3)
F14 C30 1.348(3)
F15 C31 1.364(2)
N1 C12 1.367(4)
N1 C9 1.379(3)
N1 C13 1.444(4)
B1 C1 1.633(3)
B1 C20 1.654(3)
B1 C26 1.655(3)
B1 C14 1.669(3)
C1 C2 1.344(3)
C1 H101 0.9500
C2 C9 1.482(3)
C2 C3 1.492(3)
C3 C8 1.389(3)
C3 C4 1.396(3)
C4 C5 1.389(3)
C4 H4 0.9500
C5 C6 1.385(3)
C5 H5 0.9500
C6 C7 1.383(4)
C6 H6 0.9500
C7 C8 1.392(3)
C7 H7 0.9500
C8 H8 0.9500
C9 C10 1.374(3)
C10 C11 1.416(4)
C10 H10 0.9500
C11 C12 1.352(5)
C11 H11 0.9500
C12 H12 0.9500
C13 H13A 0.9800
C13 H13B 0.9800
C13 H13C 0.9800
C14 C15 1.394(3)
C14 C19 1.396(3)
C15 C16 1.384(3)
C16 C17 1.382(3)
C17 C18 1.371(3)
C18 C19 1.377(3)
C20 C21 1.391(3)
C20 C25 1.392(3)
C21 C22 1.388(3)
C22 C23 1.362(4)
C23 C24 1.381(4)
C24 C25 1.379(3)
C26 C27 1.388(3)
C26 C31 1.391(3)
C27 C28 1.388(3)
C28 C29 1.377(3)
C29 C30 1.378(3)
C30 C31 1.378(3)
C32 C34 1.539(4)
C32 C33 1.544(4)
C32 C35 1.545(4)
C33 H33A 0.9800
C33 H33B 0.9800
C33 H33C 0.9800
C34 H34A 0.9800
C34 H34B 0.9800
C34 H34C 0.9800
C35 H35A 0.9800
C35 H35B 0.9800
C35 H35C 0.9800
C36 C38 1.537(3)
C36 C37 1.539(3)
C36 C39 1.541(4)
C37 H37A 0.9800
C37 H37B 0.9800
C37 H37C 0.9800
C38 H38A 0.9800
C38 H38B 0.9800
C38 H38C 0.9800
C39 H39A 0.9800
C39 H39B 0.9800
C39 H39C 0.9800
C40 C43 1.537(3)
C40 C41 1.538(3)
C40 C42 1.541(3)
C41 H41A 0.9800
C41 H41B 0.9800
C41 H41C 0.9800
C42 H42A 0.9800
C42 H42B 0.9800
C42 H42C 0.9800
C43 H43A 0.9800
C43 H43B 0.9800
C43 H43C 0.9800
C44 H44A 0.9900
C44 H44B 0.9900
